data_4305992
loop_
_publ_author_name
'Roberto Pattacini'
'G\"unter Margraf'
'Abdelatif Messaoudi'
'Nicola Oberbeckmann-Winter'
'Pierre Braunstein'

_publ_contact_author_address
;Laboratoire de Chimie de Coordination
CNRS-Universit\'e Louis Pasteur
Institut Le Bel - 4 rue Blaise Pascal
67070 Strasbourg Cedex - France
;
_publ_contact_author_email braunst@chimie.u-strasbg.fr
_publ_contact_author_fax +33(0)390241322
_publ_contact_author_name 'Dr. Pierre Braunstein'
_publ_contact_author_phone +33(0)390241308
_publ_section_title
;
Formation of P-C Bonds under Unexpectedly Mild Conditions. Phosphoryl
Migration and Metal Coordination of Diphenylphosphinomethyl-oxazolines and
-thiazolines
;
_journal_name_full 'Inorganic Chemistry'
_journal_page_first 9886
_journal_page_last 9897
_journal_paper_doi 10.1021/ic800934h
_journal_volume 47
_journal_year 2008
_chemical_formula_moiety 'C16 H16 N P S'
_chemical_formula_sum 'C16 H16 N P S'
_chemical_formula_weight 285.33
_chemical_name_common margraf_mono
_space_group_IT_number 14
_symmetry_cell_setting monoclinic
_symmetry_Int_Tables_number 14
_symmetry_space_group_name_Hall '-P 2ybc'
_symmetry_space_group_name_H-M 'P 1 21/c 1'
_atom_sites_solution_hydrogens geom
_atom_sites_solution_primary direct
_atom_sites_solution_secondary difmap
_audit_creation_method SHELXL-97
_cell_angle_alpha 90.00
_cell_angle_beta 109.814(2)
_cell_angle_gamma 90.00
_cell_formula_units_Z 4
_cell_length_a 11.6510(4)
_cell_length_b 8.0670(3)
_cell_length_c 16.3080(7)
_cell_measurement_reflns_used 2653
_cell_measurement_temperature 173(2)
_cell_measurement_theta_max 29.131
_cell_measurement_theta_min 0.998
_cell_volume 1442.02(10)
_computing_cell_refinement 'HKL Scalepack (Otwinowski & Minor 1997)'
_computing_data_collection 'Collect (Nonius BV, 1997-2000)'
_computing_data_reduction 'HKL Denzo and Scalepack (Otwinowski & Minor 1997)'
_computing_molecular_graphics Ortep3
_computing_publication_material Platon
_computing_structure_refinement 'SHELXL-97 (Sheldrick, 1997)'
_computing_structure_solution 'Shelxs-97 (Sheldrick, 1997)'
_diffrn_ambient_temperature 173(2)
_diffrn_detector_area_resol_mean 9
_diffrn_measured_fraction_theta_full 0.994
_diffrn_measured_fraction_theta_max 0.994
_diffrn_measurement_device_type KappaCCD
_diffrn_measurement_method CCD
_diffrn_radiation_monochromator 'horizonally mounted graphite crystal'
_diffrn_radiation_probe x-ray
_diffrn_radiation_type MoK\a
_diffrn_radiation_wavelength 0.71073
_diffrn_reflns_av_R_equivalents 0.0412
_diffrn_reflns_av_sigmaI/netI 0.0896
_diffrn_reflns_limit_h_max 15
_diffrn_reflns_limit_h_min -15
_diffrn_reflns_limit_k_max 9
_diffrn_reflns_limit_k_min -11
_diffrn_reflns_limit_l_max 22
_diffrn_reflns_limit_l_min -22
_diffrn_reflns_number 6126
_diffrn_reflns_theta_full 29.15
_diffrn_reflns_theta_max 29.15
_diffrn_reflns_theta_min 1.86
_diffrn_source 'fine-focus sealed tube'
_exptl_absorpt_coefficient_mu 0.321
_exptl_absorpt_correction_type none
_exptl_crystal_colour colorless
_exptl_crystal_density_diffrn 1.314
_exptl_crystal_density_method 'not measured'
_exptl_crystal_description prism
_exptl_crystal_F_000 600
_exptl_crystal_size_max 0.11
_exptl_crystal_size_mid 0.09
_exptl_crystal_size_min 0.08
_refine_diff_density_max 0.305
_refine_diff_density_min -0.373
_refine_diff_density_rms 0.056
_refine_ls_extinction_method none
_refine_ls_goodness_of_fit_ref 1.056
_refine_ls_hydrogen_treatment constr
_refine_ls_matrix_type full
_refine_ls_number_parameters 172
_refine_ls_number_reflns 3861
_refine_ls_number_restraints 0
_refine_ls_restrained_S_all 1.056
_refine_ls_R_factor_all 0.1020
_refine_ls_R_factor_gt 0.0618
_refine_ls_shift/su_max 0.000
_refine_ls_shift/su_mean 0.000
_refine_ls_structure_factor_coef Fsqd
_refine_ls_weighting_details 'calc w=1/[\s^2^(Fo^2^)+(0.0160P)^2^+0.8434P] where P=(Fo^2^+2Fc^2^)/3'
_refine_ls_weighting_scheme calc
_refine_ls_wR_factor_gt 0.0964
_refine_ls_wR_factor_ref 0.1061
_reflns_number_gt 2818
_reflns_number_total 3861
_reflns_threshold_expression >2sigma(I)
_cod_data_source_file ic800934h_si_001_1.cif
_cod_data_source_block compound1th
_cod_original_sg_symbol_H-M 'P 21/c'
_cod_database_code 4305992

loop_
_symmetry_equiv_pos_as_xyz
'x, y, z'
'-x, y+1/2, -z+1/2'
'-x, -y, -z'
'x, -y-1/2, z-1/2'

loop_
_atom_site_label
_atom_site_type_symbol
_atom_site_fract_x
_atom_site_fract_y
_atom_site_fract_z
_atom_site_U_iso_or_equiv
_atom_site_adp_type
_atom_site_occupancy
_atom_site_symmetry_multiplicity
_atom_site_calc_flag
_atom_site_refinement_flags
_atom_site_disorder_assembly
_atom_site_disorder_group
C1 C 0.6296(2) 0.0995(3) 0.58990(16) 0.0377(6) Uani 1 1 d . . .
H1A H 0.6195 0.0124 0.5470 0.045 Uiso 1 1 calc R . .
H1B H 0.7157 0.1073 0.6239 0.045 Uiso 1 1 calc R . .
C2 C 0.5869(3) 0.2629(4) 0.5433(2) 0.0690(10) Uani 1 1 d . . .
H2A H 0.5549 0.2458 0.4808 0.083 Uiso 1 1 calc R . .
H2B H 0.6543 0.3406 0.5565 0.083 Uiso 1 1 calc R . .
C3 C 0.48436(18) 0.1653(2) 0.64883(13) 0.0223(4) Uani 1 1 d . . .
C4 C 0.40840(18) 0.1600(2) 0.70629(13) 0.0236(4) Uani 1 1 d . . .
H4A H 0.4244 0.2585 0.7425 0.028 Uiso 1 1 calc R . .
H4B H 0.4320 0.0645 0.7445 0.028 Uiso 1 1 calc R . .
C5 C 0.22432(17) -0.0697(2) 0.60901(13) 0.0201(4) Uani 1 1 d . . .
C6 C 0.27354(19) -0.2010(2) 0.66573(14) 0.0266(5) Uani 1 1 d . . .
H6 H 0.3196 -0.1790 0.7235 0.032 Uiso 1 1 calc R . .
C7 C 0.2547(2) -0.3629(3) 0.63713(15) 0.0302(5) Uani 1 1 d . . .
H7 H 0.2887 -0.4492 0.6754 0.036 Uiso 1 1 calc R . .
C8 C 0.1854(2) -0.3969(3) 0.55183(15) 0.0287(5) Uani 1 1 d . . .
H8 H 0.1728 -0.5061 0.5327 0.034 Uiso 1 1 calc R . .
C9 C 0.1346(2) -0.2691(3) 0.49473(14) 0.0292(5) Uani 1 1 d . . .
H9 H 0.0872 -0.2922 0.4373 0.035 Uiso 1 1 calc R . .
C10 C 0.15449(18) -0.1060(3) 0.52328(13) 0.0245(4) Uani 1 1 d . . .
H10 H 0.1207 -0.0200 0.4846 0.029 Uiso 1 1 calc R . .
C11 C 0.18025(18) 0.1393(2) 0.73299(13) 0.0203(4) Uani 1 1 d . . .
C12 C 0.0663(2) 0.0654(3) 0.71735(14) 0.0310(5) Uani 1 1 d . . .
H12 H 0.0283 0.0123 0.6645 0.037 Uiso 1 1 calc R . .
C13 C 0.0092(2) 0.0698(3) 0.77889(15) 0.0352(5) Uani 1 1 d . . .
H13 H -0.0667 0.0202 0.7670 0.042 Uiso 1 1 calc R . .
C14 C 0.0642(2) 0.1475(3) 0.85800(15) 0.0315(5) Uani 1 1 d . . .
H14 H 0.0252 0.1519 0.8991 0.038 Uiso 1 1 calc R . .
C15 C 0.1773(2) 0.2181(3) 0.87520(15) 0.0332(5) Uani 1 1 d . . .
H15 H 0.2156 0.2686 0.9288 0.040 Uiso 1 1 calc R . .
C16 C 0.23484(19) 0.2147(3) 0.81345(14) 0.0288(5) Uani 1 1 d . . .
H16 H 0.3112 0.2637 0.8261 0.035 Uiso 1 1 calc R . .
N1 N 0.56133(17) 0.0557(2) 0.64776(12) 0.0320(4) Uani 1 1 d . . .
P1 P 0.24205(5) 0.14794(6) 0.64367(3) 0.02077(14) Uani 1 1 d . . .
S1 S 0.47046(6) 0.34151(7) 0.58106(4) 0.03785(17) Uani 1 1 d . . .

loop_
_atom_site_aniso_label
_atom_site_aniso_U_11
_atom_site_aniso_U_22
_atom_site_aniso_U_33
_atom_site_aniso_U_23
_atom_site_aniso_U_13
_atom_site_aniso_U_12
C1 0.0372(14) 0.0424(14) 0.0414(14) 0.0049(11) 0.0235(12) 0.0110(11)
C2 0.083(2) 0.0568(18) 0.102(3) 0.0348(18) 0.076(2) 0.0328(17)
C3 0.0230(10) 0.0216(10) 0.0220(10) -0.0024(8) 0.0072(8) -0.0032(8)
C4 0.0235(11) 0.0231(10) 0.0250(10) -0.0019(8) 0.0094(9) -0.0036(8)
C5 0.0191(10) 0.0183(9) 0.0237(10) -0.0007(8) 0.0081(8) 0.0004(8)
C6 0.0264(11) 0.0244(10) 0.0250(11) -0.0004(9) 0.0034(9) 0.0035(9)
C7 0.0297(12) 0.0243(11) 0.0358(13) 0.0023(9) 0.0100(10) 0.0051(9)
C8 0.0300(12) 0.0226(10) 0.0373(13) -0.0078(9) 0.0163(10) -0.0007(9)
C9 0.0317(12) 0.0321(11) 0.0227(11) -0.0073(9) 0.0078(9) -0.0044(10)
C10 0.0255(11) 0.0262(10) 0.0220(11) 0.0008(9) 0.0083(9) 0.0001(9)
C11 0.0222(10) 0.0153(9) 0.0234(10) 0.0016(8) 0.0079(8) 0.0033(8)
C12 0.0268(12) 0.0401(13) 0.0253(12) -0.0048(10) 0.0075(10) -0.0082(10)
C13 0.0271(12) 0.0440(14) 0.0370(13) 0.0004(11) 0.0143(11) -0.0074(10)
C14 0.0346(13) 0.0347(12) 0.0323(12) 0.0047(10) 0.0207(10) 0.0045(10)
C15 0.0364(13) 0.0386(12) 0.0274(11) -0.0088(10) 0.0145(10) -0.0041(10)
C16 0.0241(11) 0.0324(11) 0.0315(12) -0.0102(10) 0.0114(10) -0.0072(9)
N1 0.0356(11) 0.0281(10) 0.0389(11) 0.0035(8) 0.0213(9) 0.0051(8)
P1 0.0226(3) 0.0181(2) 0.0214(3) 0.0007(2) 0.0072(2) 0.0007(2)
S1 0.0405(4) 0.0355(3) 0.0465(4) 0.0169(3) 0.0263(3) 0.0130(3)

loop_
_atom_type_symbol
_atom_type_description
_atom_type_scat_dispersion_real
_atom_type_scat_dispersion_imag
_atom_type_scat_source
C C 0.0033 0.0016 'International Tables Vol C Tables 4.2.6.8 and 6.1.1.4'
H H 0.0000 0.0000 'International Tables Vol C Tables 4.2.6.8 and 6.1.1.4'
N N 0.0061 0.0033 'International Tables Vol C Tables 4.2.6.8 and 6.1.1.4'
P P 0.1023 0.0942 'International Tables Vol C Tables 4.2.6.8 and 6.1.1.4'
S S 0.1246 0.1234 'International Tables Vol C Tables 4.2.6.8 and 6.1.1.4'

loop_
_geom_angle_atom_site_label_1
_geom_angle_atom_site_label_2
_geom_angle_atom_site_label_3
_geom_angle
_geom_angle_site_symmetry_1
_geom_angle_site_symmetry_3
_geom_angle_publ_flag
N1 C1 C2 111.93(18) . . ?
N1 C1 H1A 109.2 . . ?
C2 C1 H1A 109.2 . . ?
N1 C1 H1B 109.2 . . ?
C2 C1 H1B 109.2 . . ?
H1A C1 H1B 107.9 . . ?
C1 C2 S1 107.11(17) . . ?
C1 C2 H2A 110.3 . . ?
S1 C2 H2A 110.3 . . ?
C1 C2 H2B 110.3 . . ?
S1 C2 H2B 110.3 . . ?
H2A C2 H2B 108.5 . . ?
N1 C3 C4 124.28(19) . . ?
N1 C3 S1 117.87(16) . . ?
C4 C3 S1 117.79(15) . . ?
C3 C4 P1 112.69(14) . . ?
C3 C4 H4A 109.1 . . ?
P1 C4 H4A 109.1 . . ?
C3 C4 H4B 109.1 . . ?
P1 C4 H4B 109.1 . . ?
H4A C4 H4B 107.8 . . ?
C10 C5 C6 118.45(18) . . ?
C10 C5 P1 118.53(14) . . ?
C6 C5 P1 122.96(15) . . ?
C7 C6 C5 120.8(2) . . ?
C7 C6 H6 119.6 . . ?
C5 C6 H6 119.6 . . ?
C8 C7 C6 120.1(2) . . ?
C8 C7 H7 120.0 . . ?
C6 C7 H7 120.0 . . ?
C7 C8 C9 120.2(2) . . ?
C7 C8 H8 119.9 . . ?
C9 C8 H8 119.9 . . ?
C8 C9 C10 119.8(2) . . ?
C8 C9 H9 120.1 . . ?
C10 C9 H9 120.1 . . ?
C9 C10 C5 120.72(19) . . ?
C9 C10 H10 119.6 . . ?
C5 C10 H10 119.6 . . ?
C16 C11 C12 117.49(19) . . ?
C16 C11 P1 123.83(15) . . ?
C12 C11 P1 118.43(15) . . ?
C13 C12 C11 121.2(2) . . ?
C13 C12 H12 119.4 . . ?
C11 C12 H12 119.4 . . ?
C12 C13 C14 120.4(2) . . ?
C12 C13 H13 119.8 . . ?
C14 C13 H13 119.8 . . ?
C15 C14 C13 119.2(2) . . ?
C15 C14 H14 120.4 . . ?
C13 C14 H14 120.4 . . ?
C14 C15 C16 120.7(2) . . ?
C14 C15 H15 119.7 . . ?
C16 C15 H15 119.7 . . ?
C15 C16 C11 121.0(2) . . ?
C15 C16 H16 119.5 . . ?
C11 C16 H16 119.5 . . ?
C3 N1 C1 112.44(18) . . ?
C11 P1 C5 100.08(9) . . ?
C11 P1 C4 100.51(9) . . ?
C5 P1 C4 101.92(9) . . ?
C3 S1 C2 90.61(11) . . ?

loop_
_geom_bond_atom_site_label_1
_geom_bond_atom_site_label_2
_geom_bond_distance
_geom_bond_site_symmetry_2
_geom_bond_publ_flag
C1 N1 1.469(3) . ?
C1 C2 1.518(3) . ?
C1 H1A 0.9700 . ?
C1 H1B 0.9700 . ?
C2 S1 1.785(3) . ?
C2 H2A 0.9700 . ?
C2 H2B 0.9700 . ?
C3 N1 1.264(2) . ?
C3 C4 1.492(3) . ?
C3 S1 1.774(2) . ?
C4 P1 1.862(2) . ?
C4 H4A 0.9700 . ?
C4 H4B 0.9700 . ?
C5 C10 1.390(3) . ?
C5 C6 1.395(3) . ?
C5 P1 1.8346(19) . ?
C6 C7 1.379(3) . ?
C6 H6 0.9300 . ?
C7 C8 1.379(3) . ?
C7 H7 0.9300 . ?
C8 C9 1.381(3) . ?
C8 H8 0.9300 . ?
C9 C10 1.389(3) . ?
C9 H9 0.9300 . ?
C10 H10 0.9300 . ?
C11 C16 1.389(3) . ?
C11 C12 1.397(3) . ?
C11 P1 1.832(2) . ?
C12 C13 1.380(3) . ?
C12 H12 0.9300 . ?
C13 C14 1.381(3) . ?
C13 H13 0.9300 . ?
C14 C15 1.374(3) . ?
C14 H14 0.9300 . ?
C15 C16 1.387(3) . ?
C15 H15 0.9300 . ?
C16 H16 0.9300 . ?

loop_
_cod_related_entry_id
_cod_related_entry_database
_cod_related_entry_code
1 ChemSpider 30660809
